data_4022240
loop_
_publ_author_name
'Pablo Ballester'
'Magdalena Cap\'o'
'Antoni Costa'
'Pere M. Dey\`a'
'Rosa Gomila'
'Andreas Decken'
'Ghislain Deslongchamps'

_publ_section_title
;
 Dual Binding Mode of Methylmethanetriacetic Acid to
 Tripodal Amidopyridine Receptors
;
_journal_name_full 'Journal of Organic Chemistry'
_journal_page_first 8832
_journal_page_last 8841
_journal_paper_doi 10.1021/jo025787l
_journal_volume 67
_journal_year 2002
_chemical_formula_sum 'C68 H80 N6 O12'
_chemical_formula_weight 1173.38
_chemical_name_systematic
; 
 ? 
;
_space_group_IT_number 15
_symmetry_cell_setting monoclinic
_symmetry_space_group_name_Hall '-C 2yc'
_symmetry_space_group_name_H-M 'C 1 2/c 1'
_atom_sites_solution_hydrogens geom
_atom_sites_solution_primary direct
_atom_sites_solution_secondary difmap
_audit_creation_method SHELXL
_cell_angle_alpha 90.00
_cell_angle_beta 105.591(8)
_cell_angle_gamma 90.00
_cell_formula_units_Z 8
_cell_length_a 24.198(6)
_cell_length_b 21.102(5)
_cell_length_c 27.710(4)
_cell_measurement_temperature 293(2)
_cell_volume 13628.8(51)
_computing_structure_refinement 'SHELXL-93 (Sheldrick, 1993)'
_computing_structure_solution 'SHELXS-86 (Sheldrick, 1990)'
_diffrn_ambient_temperature 293(2)
_diffrn_radiation_monochromator graphite
_diffrn_radiation_source 'fine-focus sealed tube'
_diffrn_radiation_type MoK\a
_diffrn_radiation_wavelength 0.71073
_diffrn_reflns_av_R_equivalents 0.2327
_diffrn_reflns_av_sigmaI/netI 0.2396
_diffrn_reflns_limit_h_max 26
_diffrn_reflns_limit_h_min -26
_diffrn_reflns_limit_k_max 19
_diffrn_reflns_limit_k_min -22
_diffrn_reflns_limit_l_max 30
_diffrn_reflns_limit_l_min -18
_diffrn_reflns_number 33429
_diffrn_reflns_theta_max 23.44
_diffrn_reflns_theta_min 1.30
_exptl_absorpt_coefficient_mu 0.079
_exptl_crystal_density_diffrn 1.144
_exptl_crystal_F_000 5008
_refine_diff_density_max 0.334
_refine_diff_density_min -0.221
_refine_diff_density_rms 0.058
_refine_ls_extinction_coef 0.0022(3)
_refine_ls_extinction_expression Fc^*^=kFc[1+0.001xFc^2^\l^3^/sin(2\q)]^-1/4^
_refine_ls_extinction_method SHELXL
_refine_ls_goodness_of_fit_all 0.916
_refine_ls_goodness_of_fit_obs 1.448
_refine_ls_matrix_type full
_refine_ls_number_parameters 771
_refine_ls_number_reflns 9453
_refine_ls_number_restraints 39
_refine_ls_restrained_S_all 0.947
_refine_ls_restrained_S_obs 1.443
_refine_ls_R_factor_all 0.3098
_refine_ls_R_factor_obs 0.1151
_refine_ls_shift/esd_max 0.644
_refine_ls_shift/esd_mean 0.101
_refine_ls_structure_factor_coef Fsqd
_refine_ls_weighting_details 'w=1/[\s^2^(Fo^2^)+(0.1600P)^2^+0.0000P] where P=(Fo^2^+2Fc^2^)/3'
_refine_ls_weighting_scheme calc
_refine_ls_wR_factor_all 0.3869
_refine_ls_wR_factor_obs 0.2732
_reflns_number_observed 2400
_reflns_number_total 9482
_reflns_observed_criterion >2sigma(I)
_cod_data_source_file jo025787l_s1_1.cif
_cod_data_source_block 1a3
_cod_depositor_comments
;
The following automatic conversions were performed:

'_refine_ls_weighting_scheme' value 'calc
w=1/[\s^2^(Fo^2^)+(0.1600P)^2^+0.0000P] where P=(Fo^2^+2Fc^2^)/3' was
changed to 'calc'. New tag '_refine_ls_weighting_details' was
created. The value of the new tag was set to
'w=1/[\s^2^(Fo^2^)+(0.1600P)^2^+0.0000P] where P=(Fo^2^+2Fc^2^)/3'.

Automatic conversion script
Id: cif_fix_values 3143 2015-03-26 13:38:13Z robertas 
;
_cod_original_sg_symbol_H-M 'C 2/c'
_cod_database_code 4022240

loop_
_symmetry_equiv_pos_as_xyz
'x, y, z'
'-x, y, -z+1/2'
'x+1/2, y+1/2, z'
'-x+1/2, y+1/2, -z+1/2'
'-x, -y, -z'
'x, -y, z-1/2'
'-x+1/2, -y+1/2, -z'
'x+1/2, -y+1/2, z-1/2'

loop_
_atom_site_aniso_label
_atom_site_aniso_U_11
_atom_site_aniso_U_22
_atom_site_aniso_U_33
_atom_site_aniso_U_23
_atom_site_aniso_U_13
_atom_site_aniso_U_12
C1 0.065(7) 0.095(8) 0.072(6) -0.001(5) 0.024(5) -0.008(6)
C2 0.064(7) 0.100(7) 0.061(5) -0.005(5) 0.023(5) 0.005(5)
C3 0.077(8) 0.088(7) 0.060(5) -0.003(5) 0.023(6) -0.017(6)
C4 0.061(7) 0.113(8) 0.081(6) 0.009(6) 0.026(5) -0.004(6)
C5 0.083(8) 0.077(7) 0.065(5) -0.009(5) 0.032(6) 0.009(6)
C6 0.060(7) 0.119(9) 0.067(5) -0.005(5) 0.012(6) 0.000(6)
C10 0.077(8) 0.069(6) 0.067(6) -0.004(5) 0.023(6) 0.003(5)
C11 0.054(7) 0.096(7) 0.068(5) 0.004(5) 0.008(5) -0.008(5)
C12 0.069(8) 0.100(8) 0.070(6) 0.013(5) 0.027(6) 0.007(6)
C13 0.074(8) 0.098(8) 0.083(7) 0.016(6) 0.036(6) -0.005(6)
C14 0.081(8) 0.128(9) 0.059(5) 0.014(6) 0.000(6) -0.011(7)
C15 0.084(8) 0.094(7) 0.075(6) 0.001(5) 0.029(6) -0.006(6)
C16 0.093(9) 0.227(14) 0.067(6) -0.002(8) 0.005(6) -0.025(9)
C17 0.470(33) 0.262(20) 0.083(9) 0.000(11) 0.131(15) -0.019(20)
C18 0.259(21) 0.349(24) 0.141(12) -0.024(14) 0.065(13) -0.081(18)
O19 0.061(5) 0.176(7) 0.079(4) 0.002(4) -0.010(4) -0.016(4)
C20 0.083(9) 0.115(8) 0.063(6) 0.012(6) 0.022(6) -0.003(7)
O21 0.056(5) 0.178(7) 0.088(4) 0.014(4) 0.008(4) -0.002(5)
N22 0.069(6) 0.129(7) 0.077(5) 0.002(5) 0.026(5) -0.018(5)
C23 0.089(9) 0.092(8) 0.085(7) 0.001(6) 0.027(7) 0.006(6)
N24 0.091(7) 0.134(7) 0.071(5) 0.005(5) 0.030(5) 0.005(5)
C25 0.109(10) 0.151(10) 0.078(7) 0.008(7) 0.033(8) -0.003(8)
C26 0.092(11) 0.220(14) 0.094(8) 0.038(9) 0.040(8) 0.002(10)
C27 0.083(9) 0.157(11) 0.128(10) 0.031(8) 0.044(8) 0.003(7)
C28 0.057(8) 0.137(10) 0.097(7) -0.010(6) 0.013(6) -0.009(7)
C29 0.167(13) 0.329(19) 0.093(8) 0.003(11) 0.066(9) -0.012(13)
C30 0.068(7) 0.127(9) 0.070(6) -0.019(6) 0.014(6) -0.014(7)
C31 0.060(7) 0.113(8) 0.087(7) -0.020(6) 0.016(6) -0.013(6)
C32 0.084(9) 0.170(12) 0.068(7) -0.018(7) 0.010(6) -0.010(8)
C33 0.088(10) 0.207(15) 0.105(10) -0.032(10) 0.035(8) 0.006(10)
C34 0.083(9) 0.192(13) 0.094(8) -0.027(9) 0.024(7) 0.004(9)
C35 0.077(8) 0.161(11) 0.096(8) -0.036(7) 0.033(6) 0.023(7)
C36 0.126(12) 0.230(17) 0.187(13) -0.126(13) 0.056(10) 0.009(13)
C37 0.219(25) 0.194(21) 0.485(44) -0.144(24) -0.076(26) 0.129(20)
C38 0.611(67) 0.583(68) 0.210(22) -0.067(34) 0.199(34) -0.156(54)
O39 0.126(7) 0.273(10) 0.086(4) -0.077(6) 0.038(4) -0.011(6)
C40 0.105(11) 0.174(14) 0.101(10) 0.012(10) 0.026(9) 0.005(10)
O41 0.158(9) 0.294(12) 0.076(5) -0.057(6) 0.015(5) -0.023(7)
N42 0.068(7) 0.211(12) 0.068(5) 0.016(7) -0.013(5) -0.006(7)
C43 0.074(11) 0.193(15) 0.109(10) -0.010(11) 0.022(9) -0.018(11)
N44 0.063(7) 0.231(12) 0.076(5) 0.024(8) 0.015(5) -0.008(8)
C45 0.035(8) 0.418(29) 0.079(8) 0.060(13) -0.012(7) -0.006(13)
C46 0.053(10) 0.362(28) 0.113(10) 0.038(16) -0.001(9) 0.028(14)
C47 0.060(12) 0.402(33) 0.139(12) 0.006(18) -0.045(9) 0.019(16)
C48 0.093(11) 0.254(18) 0.131(10) -0.035(12) 0.002(9) -0.041(12)
C49 0.167(16) 0.274(20) 0.170(14) 0.090(15) 0.061(11) 0.089(15)
C50 0.071(8) 0.110(10) 0.064(5) -0.011(6) 0.012(5) 0.005(7)
C51 0.083(8) 0.093(9) 0.085(6) -0.006(6) 0.030(6) -0.005(7)
C52 0.097(10) 0.103(11) 0.101(7) -0.003(7) 0.041(7) 0.020(8)
C53 0.082(9) 0.134(12) 0.090(7) 0.011(8) 0.032(6) 0.029(9)
C54 0.061(8) 0.158(13) 0.083(7) 0.010(7) 0.017(6) 0.022(9)
C55 0.072(8) 0.108(9) 0.078(6) -0.004(6) 0.006(6) -0.002(7)
C56 0.082(10) 0.212(15) 0.222(16) -0.001(12) 0.073(10) -0.006(10)
C57 0.322(26) 0.355(26) 0.242(21) -0.002(19) 0.177(21) -0.198(22)
O59 0.099(6) 0.201(8) 0.141(6) 0.032(6) 0.068(5) 0.039(6)
C60 0.123(12) 0.148(15) 0.086(8) 0.004(9) 0.029(7) -0.002(11)
O61 0.158(9) 0.185(9) 0.146(7) -0.019(6) 0.092(7) 0.026(6)
N62 0.140(10) 0.118(10) 0.127(8) -0.004(7) 0.057(7) 0.047(7)
C63 0.095(9) 0.117(13) 0.111(9) -0.009(10) 0.014(7) 0.040(8)
N64 0.104(8) 0.124(11) 0.119(8) 0.001(8) 0.007(6) 0.020(7)
C65 0.148(13) 0.136(17) 0.116(11) -0.028(12) 0.013(9) 0.022(11)
C66 0.174(15) 0.122(14) 0.132(12) 0.011(13) 0.002(11) 0.022(11)
C67 0.171(15) 0.127(15) 0.158(15) -0.066(12) 0.015(12) 0.026(11)
C68 0.144(12) 0.166(15) 0.113(9) -0.046(10) 0.027(8) 0.029(10)
C69 0.205(16) 0.151(13) 0.179(14) 0.016(12) 0.057(12) -0.007(11)
C70 0.085(8) 0.119(10) 0.085(7) 0.010(7) 0.015(6) -0.013(8)
C71 0.110(9) 0.152(11) 0.073(6) 0.014(7) 0.027(6) -0.024(7)
C72 0.103(13) 0.462(34) 0.078(9) 0.106(16) 0.038(10) 0.029(16)
O73 0.169(11) 0.280(14) 0.259(14) -0.074(12) 0.077(11) 0.011(9)
O74 0.254(17) 0.786(38) 0.131(9) 0.057(14) 0.035(10) 0.298(22)
C75 0.081(9) 0.188(12) 0.072(6) 0.015(7) 0.003(6) -0.026(8)
C76 0.108(11) 0.140(10) 0.077(7) 0.026(7) 0.022(8) -0.018(8)
O77 0.088(6) 0.199(8) 0.100(5) 0.048(5) 0.027(4) 0.018(5)
O78 0.102(7) 0.335(13) 0.086(5) 0.020(6) 0.026(5) -0.002(7)
C79 0.086(9) 0.129(10) 0.110(8) 0.030(7) -0.010(7) -0.031(8)
C80 0.119(12) 0.150(15) 0.114(10) 0.044(10) 0.024(9) 0.028(12)
O81 0.104(6) 0.220(9) 0.126(6) 0.048(6) -0.028(5) 0.015(6)
O82 0.110(7) 0.189(9) 0.099(5) 0.002(6) -0.021(4) -0.025(7)
C83 0.114(10) 0.141(10) 0.115(8) 0.002(7) 0.006(7) -0.013(8)
C84 1.253(126) 1.165(120) 0.969(101) 0.278(100) 0.536(100) 0.194(111)
C85 1.204(97) 0.920(86) 0.893(65) 0.220(69) 0.648(66) 0.347(80)
C86 1.197(94) 0.850(76) 0.835(53) 0.272(56) 0.641(60) 0.321(74)
C87 1.069(90) 0.775(71) 0.771(50) 0.307(48) 0.749(54) 0.362(69)
C88 0.948(89) 0.716(68) 0.829(56) 0.285(51) 0.733(57) 0.338(69)
C89 1.062(117) 0.617(73) 0.854(72) -0.028(63) 0.575(79) 0.407(80)

loop_
_atom_site_label
_atom_site_type_symbol
_atom_site_fract_x
_atom_site_fract_y
_atom_site_fract_z
_atom_site_U_iso_or_equiv
_atom_site_thermal_displace_type
_atom_site_occupancy
_atom_site_calc_flag
_atom_site_refinement_flags
C1 C -0.2011(4) 0.3395(4) 0.0015(3) 0.076(3) Uani 1 d .
C2 C -0.2064(4) 0.3109(4) -0.0449(3) 0.074(3) Uani 1 d .
H2A H -0.1727(4) 0.2997(4) -0.0550(3) 0.089 Uiso 1 d R
C3 C -0.2611(4) 0.2990(4) -0.0774(3) 0.074(3) Uani 1 d .
C4 C -0.3093(4) 0.3183(4) -0.0624(3) 0.084(3) Uani 1 d .
H4A H -0.3470(4) 0.3091(4) -0.0833(3) 0.100 Uiso 1 d R
C5 C -0.3037(4) 0.3503(4) -0.0175(3) 0.072(3) Uani 1 d .
C6 C -0.2488(4) 0.3609(4) 0.0150(3) 0.083(3) Uani 1 d .
H6A H -0.2437(4) 0.3825(4) 0.0464(3) 0.099 Uiso 1 d R
C10 C -0.1421(4) 0.3517(4) 0.0365(3) 0.070(2) Uani 1 d .
C11 C -0.0980(4) 0.3700(4) 0.0180(3) 0.075(3) Uani 1 d .
H11A H -0.1050(4) 0.3747(4) -0.0176(3) 0.089 Uiso 1 d R
C12 C -0.0424(4) 0.3823(4) 0.0495(3) 0.078(3) Uani 1 d .
C13 C -0.0337(5) 0.3752(4) 0.1014(4) 0.082(3) Uani 1 d .
C14 C -0.0775(5) 0.3573(5) 0.1208(3) 0.093(3) Uani 1 d .
C15 C -0.1324(4) 0.3459(4) 0.0883(3) 0.083(3) Uani 1 d .
H15A H -0.1635(4) 0.3346(4) 0.1021(3) 0.099 Uiso 1 d R
C16 C -0.0702(4) 0.3510(7) 0.1776(3) 0.133(4) Uani 1 d .
H16A H -0.0300(4) 0.3520(7) 0.1947(3) 0.159 Uiso 1 d R
H16B H -0.0854(4) 0.3111(7) 0.1847(3) 0.159 Uiso 1 d R
C17 C -0.1009(10) 0.4086(9) 0.1983(5) 0.261(11) Uani 1 d .
H17A H -0.1412(10) 0.4060(9) 0.1817(5) 0.313 Uiso 1 d R
H17B H -0.0871(10) 0.4481(9) 0.1889(5) 0.313 Uiso 1 d R
C18 C -0.0950(8) 0.4061(9) 0.2508(6) 0.247(9) Uani 1 d .
H18A H -0.1010(8) 0.4474(9) 0.2629(6) 0.371 Uiso 1 d R
H18B H -0.0569(8) 0.3919(9) 0.2672(6) 0.371 Uiso 1 d R
H18C H -0.1225(8) 0.3770(9) 0.2576(6) 0.371 Uiso 1 d R
O19 O 0.0191(3) 0.3851(3) 0.1341(2) 0.111(2) Uani 1 d .
C20 C 0.0043(5) 0.4029(5) 0.0301(3) 0.087(3) Uani 1 d .
O21 O 0.0548(3) 0.4066(3) 0.0570(2) 0.110(2) Uani 1 d .
N22 N -0.0069(3) 0.4219(4) -0.0182(3) 0.091(2) Uani 1 d .
H22A H -0.0444(3) 0.4274(4) -0.0337(3) 0.109 Uiso 1 d R
C23 C 0.0311(5) 0.4355(4) -0.0473(4) 0.088(3) Uani 1 d .
N24 N 0.0059(3) 0.4334(4) -0.0976(3) 0.097(3) Uani 1 d .
C25 C 0.0397(6) 0.4420(5) -0.1295(4) 0.111(4) Uani 1 d .
C26 C 0.0980(6) 0.4519(6) -0.1102(5) 0.132(5) Uani 1 d .
H26A H 0.1218(6) 0.4565(6) -0.1327(5) 0.159 Uiso 1 d R
C27 C 0.1224(5) 0.4561(5) -0.0603(5) 0.120(4) Uani 1 d .
H27A H 0.1630(5) 0.4632(5) -0.0479(5) 0.144 Uiso 1 d R
C28 C 0.0901(5) 0.4498(5) -0.0260(4) 0.099(3) Uani 1 d .
H28A H 0.1064(5) 0.4540(5) 0.0095(4) 0.118 Uiso 1 d R
C29 C 0.0099(6) 0.4369(8) -0.1841(4) 0.190(6) Uani 1 d .
H29A H -0.0190(6) 0.4046(8) -0.1889(4) 0.286 Uiso 1 d R
H29B H 0.0372(6) 0.4258(8) -0.2022(4) 0.286 Uiso 1 d R
H29C H -0.0077(6) 0.4767(8) -0.1962(4) 0.286 Uiso 1 d R
C30 C -0.2644(4) 0.2661(5) -0.1267(3) 0.090(3) Uani 1 d .
C31 C -0.3071(4) 0.2844(5) -0.1681(4) 0.088(3) Uani 1 d .
H31A H -0.3347(4) 0.3162(5) -0.1657(4) 0.105 Uiso 1 d R
C32 C -0.3093(5) 0.2541(6) -0.2157(4) 0.110(4) Uani 1 d .
C33 C -0.2731(6) 0.2029(8) -0.2180(5) 0.132(5) Uani 1 d .
C34 C -0.2289(5) 0.1837(7) -0.1754(4) 0.123(4) Uani 1 d .
C35 C -0.2260(4) 0.2156(6) -0.1317(4) 0.110(4) Uani 1 d .
H35A H -0.1974(4) 0.2037(6) -0.1018(4) 0.132 Uiso 1 d R
C36 C -0.1898(6) 0.1217(9) -0.1748(5) 0.178(6) Uani 1 d .
H36A H -0.1539(6) 0.1268(9) -0.1499(5) 0.214 Uiso 1 d R
H36B H -0.1824(6) 0.1147(9) -0.2068(5) 0.214 Uiso 1 d R
C37 C -0.2252(11) 0.0516(11) -0.1573(12) 0.333(21) Uani 1 d .
H37A H -0.2625(11) 0.0468(11) -0.1802(12) 0.399 Uiso 1 d R
H37B H -0.2279(11) 0.0534(11) -0.1234(12) 0.399 Uiso 1 d R
C38 C -0.1894(16) 0.0083(17) -0.1684(9) 0.451(24) Uani 1 d .
H38A H -0.1564(16) 0.0300(17) -0.1732(9) 0.676 Uiso 1 d R
H38B H -0.2105(16) -0.0103(17) -0.1995(9) 0.676 Uiso 1 d R
H38C H -0.1773(16) -0.0243(17) -0.1437(9) 0.676 Uiso 1 d R
O39 O -0.2762(3) 0.1727(5) -0.2629(3) 0.160(4) Uani 1 d .
C40 C -0.3559(6) 0.2700(8) -0.2615(5) 0.127(4) Uani 1 d .
O41 O -0.3639(4) 0.2378(5) -0.2996(3) 0.179(4) Uani 1 d .
N42 N -0.3863(4) 0.3263(6) -0.2595(3) 0.122(4) Uani 1 d .
H42A H -0.3734(4) 0.3514(6) -0.2325(3) 0.146 Uiso 1 d R
C43 C -0.4360(6) 0.3479(9) -0.2953(5) 0.126(5) Uani 1 d .
N44 N -0.4474(4) 0.4135(7) -0.2951(3) 0.124(4) Uani 1 d .
C45 C -0.4942(5) 0.4454(12) -0.3280(5) 0.183(9) Uani 1 d .
C46 C -0.5305(7) 0.4004(11) -0.3638(6) 0.180(9) Uani 1 d .
H46A H -0.5625(7) 0.4173(11) -0.3888(6) 0.216 Uiso 1 d R
C47 C -0.5173(7) 0.3339(13) -0.3643(7) 0.214(10) Uani 1 d .
H47A H -0.5462(7) 0.3112(13) -0.3887(7) 0.257 Uiso 1 d R
C48 C -0.4704(6) 0.3056(8) -0.3310(5) 0.165(6) Uani 1 d .
H48A H -0.4613(6) 0.2616(8) -0.3334(5) 0.198 Uiso 1 d R
C49 C -0.5057(7) 0.5178(8) -0.3249(6) 0.201(8) Uani 1 d .
H49A H -0.5446(7) 0.5271(8) -0.3430(6) 0.301 Uiso 1 d R
H49B H -0.4800(7) 0.5411(8) -0.3393(6) 0.301 Uiso 1 d R
H49C H -0.4995(7) 0.5299(8) -0.2905(6) 0.301 Uiso 1 d R
C50 C -0.3544(4) 0.3746(6) -0.0015(3) 0.083(3) Uani 1 d .
C51 C -0.3566(4) 0.4395(5) 0.0131(3) 0.086(3) Uani 1 d .
H51A H -0.3264(4) 0.4678(5) 0.0107(3) 0.103 Uiso 1 d R
C52 C -0.4014(6) 0.4636(7) 0.0304(4) 0.098(3) Uani 1 d .
C53 C -0.4438(5) 0.4194(8) 0.0357(4) 0.100(3) Uani 1 d .
C54 C -0.4447(5) 0.3535(8) 0.0219(4) 0.101(4) Uani 1 d .
C55 C -0.3999(5) 0.3310(5) 0.0015(3) 0.089(3) Uani 1 d .
H55A H -0.4001(5) 0.2877(5) -0.0091(3) 0.106 Uiso 1 d R
C56 C -0.4901(5) 0.3027(7) 0.0300(6) 0.166(5) Uani 1 d .
H56A H -0.4941(5) 0.2694(7) 0.0058(6) 0.199 Uiso 1 d R
H56B H -0.5271(5) 0.3214(7) 0.0269(6) 0.199 Uiso 1 d R
C57 C -0.4603(10) 0.2704(10) 0.0908(7) 0.287(12) Uani 1 d .
H57A H -0.4489(10) 0.3030(10) 0.1156(7) 0.344 Uiso 1 d R
H57B H -0.4296(10) 0.2407(10) 0.0931(7) 0.344 Uiso 1 d R
C58 C -0.5087(12) 0.2468(12) 0.0951(10) 0.343(13) Uiso 1 d .
H58A H -0.4991(12) 0.2247(12) 0.1265(10) 0.515 Uiso 1 d R
H58B H -0.5236(12) 0.2173(12) 0.0684(10) 0.515 Uiso 1 d R
H58C H -0.5371(12) 0.2785(12) 0.0953(10) 0.515 Uiso 1 d R
O59 O -0.4877(3) 0.4429(4) 0.0541(3) 0.140(3) Uani 1 d .
C60 C -0.4058(7) 0.5339(8) 0.0435(4) 0.119(4) Uani 1 d .
O61 O -0.4375(4) 0.5539(4) 0.0675(3) 0.153(4) Uani 1 d .
N62 N -0.3695(5) 0.5762(6) 0.0284(3) 0.124(3) Uani 1 d .
H62A H -0.3453(5) 0.5584(6) 0.0112(3) 0.149 Uiso 1 d R
C63 C -0.3644(5) 0.6465(8) 0.0319(6) 0.110(4) Uani 1 d .
N64 N -0.3460(4) 0.6724(7) -0.0036(4) 0.120(3) Uani 1 d .
C65 C -0.3414(6) 0.7383(11) -0.0041(6) 0.138(5) Uani 1 d .
C66 C -0.3550(7) 0.7761(8) 0.0292(8) 0.150(6) Uani 1 d .
H66A H -0.3542(7) 0.8214(8) 0.0268(8) 0.180 Uiso 1 d R
C67 C -0.3725(6) 0.7524(9) 0.0684(7) 0.157(6) Uani 1 d .
H67A H -0.3802(6) 0.7772(9) 0.0949(7) 0.189 Uiso 1 d R
C68 C -0.3779(5) 0.6835(9) 0.0706(4) 0.143(5) Uani 1 d .
H68A H -0.3903(5) 0.6626(9) 0.0967(4) 0.171 Uiso 1 d R
C69 C -0.3227(7) 0.7712(7) -0.0445(6) 0.177(6) Uani 1 d .
H69A H -0.3208(7) 0.8162(7) -0.0393(6) 0.266 Uiso 1 d R
H69B H -0.3498(7) 0.7619(7) -0.0759(6) 0.266 Uiso 1 d R
H69C H -0.2855(7) 0.7556(7) -0.0448(6) 0.266 Uiso 1 d R
C70 C -0.2412(5) 0.5259(6) -0.1355(4) 0.098(3) Uani 1 d .
C71 C -0.2574(5) 0.5016(5) -0.0896(4) 0.111(4) Uani 1 d .
H71A H -0.2244(5) 0.4840(5) -0.0660(4) 0.134 Uiso 1 d R
H71B H -0.2856(5) 0.4687(5) -0.0995(4) 0.134 Uiso 1 d R
C72 C -0.2802(8) 0.5560(13) -0.0586(5) 0.211(11) Uani 1 d .
O73 O -0.2632(5) 0.5529(7) -0.0161(6) 0.233(5) Uani 1 d .
O74 O -0.3247(7) 0.5758(11) -0.0779(4) 0.394(14) Uani 1 d .
C75 C -0.2079(5) 0.4731(6) -0.1558(3) 0.117(4) Uani 1 d .
H75A H -0.2076(5) 0.4848(6) -0.1892(3) 0.140 Uiso 1 d R
H75B H -0.2290(5) 0.4342(6) -0.1580(3) 0.140 Uiso 1 d R
C76 C -0.1459(6) 0.4612(5) -0.1247(4) 0.109(4) Uani 1 d .
O77 O -0.1332(3) 0.4494(4) -0.0812(3) 0.129(3) Uani 1 d .
O78 O -0.1086(4) 0.4585(5) -0.1506(3) 0.174(4) Uani 1 d .
C79 C -0.2944(5) 0.5466(5) -0.1776(4) 0.115(4) Uani 1 d .
H79A H -0.2808(5) 0.5664(5) -0.2034(4) 0.138 Uiso 1 d R
H79B H -0.3145(5) 0.5785(5) -0.1643(4) 0.138 Uiso 1 d R
C80 C -0.3356(6) 0.4973(8) -0.2010(5) 0.129(5) Uani 1 d .
O81 O -0.3772(3) 0.5121(4) -0.2393(3) 0.161(3) Uani 1 d .
O82 O -0.3358(3) 0.4375(5) -0.1866(3) 0.142(3) Uani 1 d .
C83 C -0.2024(5) 0.5887(5) -0.1220(4) 0.128(4) Uani 1 d .
H83A H -0.1715(5) 0.5815(5) -0.0924(4) 0.192 Uiso 1 d R
H83B H -0.2255(5) 0.6234(5) -0.1162(4) 0.192 Uiso 1 d R
H83C H -0.1869(5) 0.5988(5) -0.1495(4) 0.192 Uiso 1 d R
C84 C -0.4318(40) 0.6747(23) -0.1926(31) 1.083(60) Uani 1 d DU
H84A H -0.3956(40) 0.6542(23) -0.1790(31) 1.624 Uiso 1 d R
H84B H -0.4606(40) 0.6434(23) -0.2062(31) 1.624 Uiso 1 d R
H84C H -0.4424(40) 0.6978(23) -0.1666(31) 1.624 Uiso 1 d R
C85 C -0.4106(27) 0.7188(28) -0.2298(18) 0.935(43) Uani 1 d DU
H85A H -0.4417(27) 0.7380(28) -0.2544(18) 1.122 Uiso 1 d R
H85B H -0.3833(27) 0.7017(28) -0.2458(18) 1.122 Uiso 1 d R
C86 C -0.3980(17) 0.7816(14) -0.2008(23) 0.889(40) Uani 1 d DU
H86A H -0.4054(17) 0.7692(14) -0.1698(23) 1.067 Uiso 1 d R
H86B H -0.4118(17) 0.8240(14) -0.2089(23) 1.067 Uiso 1 d R
C87 C -0.3327(15) 0.7902(18) -0.1917(15) 0.775(37) Uani 1 d DU
H87A H -0.3261(15) 0.7620(18) -0.2168(15) 0.930 Uiso 1 d R
H87B H -0.3110(15) 0.7760(18) -0.1592(15) 0.930 Uiso 1 d R
C88 C -0.3281(14) 0.8439(23) -0.2283(14) 0.735(36) Uani 1 d DU
H88A H -0.3620(14) 0.8689(23) -0.2413(14) 0.882 Uiso 1 d R
H88B H -0.3045(14) 0.8457(23) -0.2512(14) 0.882 Uiso 1 d R
C89 C -0.2648(16) 0.8642(19) -0.2095(19) 0.783(47) Uani 1 d DU
H89A H -0.2377(16) 0.8301(19) -0.2049(19) 1.174 Uiso 1 d R
H89B H -0.2705(16) 0.8758(19) -0.1777(19) 1.174 Uiso 1 d R
H89C H -0.2503(16) 0.9000(19) -0.2236(19) 1.174 Uiso 1 d R

loop_
_atom_type_symbol
_atom_type_description
_atom_type_scat_dispersion_real
_atom_type_scat_dispersion_imag
_atom_type_scat_source
C C 0.0033 0.0016 'International Tables Vol C Tables 4.2.6.8 and 6.1.1.4'
H H 0.0000 0.0000 'International Tables Vol C Tables 4.2.6.8 and 6.1.1.4'
N N 0.0061 0.0033 'International Tables Vol C Tables 4.2.6.8 and 6.1.1.4'
O O 0.0106 0.0060 'International Tables Vol C Tables 4.2.6.8 and 6.1.1.4'

loop_
_geom_angle_atom_site_label_1
_geom_angle_atom_site_label_2
_geom_angle_atom_site_label_3
_geom_angle
C6 C1 C2 121.0(9)
C6 C1 C10 118.9(8)
C2 C1 C10 119.9(9)
C1 C2 C3 120.2(8)
C4 C3 C2 118.2(8)
C4 C3 C30 123.8(9)
C2 C3 C30 118.0(9)
C5 C4 C3 121.2(9)
C4 C5 C6 119.9(9)
C4 C5 C50 122.6(9)
C6 C5 C50 117.5(8)
C1 C6 C5 119.2(9)
C11 C10 C15 118.8(9)
C11 C10 C1 120.5(8)
C15 C10 C1 120.7(9)
C10 C11 C12 122.1(8)
C13 C12 C11 117.9(9)
C13 C12 C20 119.8(9)
C11 C12 C20 122.3(8)
C14 C13 O19 117.9(8)
C14 C13 C12 121.0(10)
O19 C13 C12 121.1(9)
C13 C14 C15 119.6(8)
C13 C14 C16 122.5(9)
C15 C14 C16 117.8(9)
C10 C15 C14 120.6(9)
C14 C16 C17 111.2(9)
C18 C17 C16 114.0(15)
O21 C20 N22 118.4(9)
O21 C20 C12 122.3(8)
N22 C20 C12 119.2(10)
C20 N22 C23 129.8(9)
N24 C23 N22 113.5(9)
N24 C23 C28 123.7(9)
N22 C23 C28 122.9(9)
C23 N24 C25 118.4(9)
N24 C25 C26 119.6(9)
N24 C25 C29 115.8(11)
C26 C25 C29 124.5(11)
C27 C26 C25 121.7(11)
C26 C27 C28 121.3(11)
C27 C28 C23 115.1(10)
C31 C30 C35 119.0(9)
C31 C30 C3 117.9(10)
C35 C30 C3 123.0(9)
C30 C31 C32 118.0(10)
C33 C32 C31 120.6(10)
C33 C32 C40 118.1(12)
C31 C32 C40 120.6(13)
O39 C33 C32 120.8(12)
O39 C33 C34 117.6(13)
C32 C33 C34 121.4(12)
C35 C34 C33 116.3(12)
C35 C34 C36 119.9(11)
C33 C34 C36 123.2(12)
C34 C35 C30 124.4(11)
C34 C36 C37 110.0(10)
C38 C37 C36 96.4(27)
O41 C40 N42 122.7(13)
O41 C40 C32 121.1(15)
N42 C40 C32 116.0(13)
C40 N42 C43 126.8(12)
N44 C43 N42 116.3(13)
N44 C43 C48 122.6(14)
N42 C43 C48 121.0(15)
C43 N44 C45 125.9(14)
N44 C45 C46 110.7(18)
N44 C45 C49 123.6(16)
C46 C45 C49 125.7(14)
C47 C46 C45 122.6(17)
C48 C47 C46 123.7(19)
C47 C48 C43 114.4(17)
C51 C50 C55 120.1(9)
C51 C50 C5 120.3(10)
C55 C50 C5 119.4(10)
C52 C51 C50 122.5(11)
C51 C52 C53 116.4(11)
C51 C52 C60 122.9(13)
C53 C52 C60 120.7(12)
O59 C53 C52 116.6(13)
O59 C53 C54 118.9(13)
C52 C53 C54 124.5(11)
C55 C54 C53 117.6(11)
C55 C54 C56 117.3(12)
C53 C54 C56 125.0(11)
C54 C55 C50 118.6(10)
C54 C56 C57 105.7(10)
C58 C57 C56 95.0(21)
O61 C60 N62 118.9(14)
O61 C60 C52 123.9(14)
N62 C60 C52 117.1(13)
C60 N62 C63 131.7(12)
N64 C63 C68 121.9(15)
N64 C63 N62 114.0(13)
C68 C63 N62 124.1(16)
C63 N64 C65 118.1(14)
C66 C65 N64 123.8(17)
C66 C65 C69 115.2(20)
N64 C65 C69 121.1(16)
C65 C66 C67 121.5(18)
C66 C67 C68 116.7(15)
C63 C68 C67 117.9(14)
C71 C70 C79 112.2(9)
C71 C70 C75 109.5(9)
C79 C70 C75 109.5(9)
C71 C70 C83 110.5(9)
C79 C70 C83 104.9(9)
C75 C70 C83 110.1(9)
C70 C71 C72 114.0(10)
O73 C72 O74 122.3(21)
O73 C72 C71 115.4(20)
O74 C72 C71 115.1(18)
C76 C75 C70 115.8(9)
O77 C76 O78 121.6(12)
O77 C76 C75 123.4(11)
O78 C76 C75 114.6(9)
C80 C79 C70 117.5(10)
O81 C80 O82 114.5(14)
O81 C80 C79 118.7(13)
O82 C80 C79 126.9(12)
C86 C85 C84 102.9(19)
C85 C86 C87 103.8(9)
C86 C87 C88 103.3(9)
C89 C88 C87 102.9(9)

loop_
_geom_bond_atom_site_label_1
_geom_bond_atom_site_label_2
_geom_bond_distance
C1 C6 1.380(11)
C1 C2 1.395(10)
C1 C10 1.517(11)
C2 C3 1.410(10)
C3 C4 1.400(11)
C3 C30 1.515(11)
C4 C5 1.388(11)
C5 C6 1.409(11)
C5 C50 1.503(12)
C10 C11 1.358(11)
C10 C15 1.397(10)
C11 C12 1.417(11)
C12 C13 1.404(11)
C12 C20 1.444(12)
C13 C14 1.363(11)
C13 O19 1.370(10)
C14 C15 1.412(11)
C14 C16 1.541(12)
C16 C17 1.61(2)
C17 C18 1.42(2)
C20 O21 1.251(10)
C20 N22 1.353(10)
N22 C23 1.407(11)
C23 N24 1.362(11)
C23 C28 1.423(12)
N24 C25 1.370(12)
C25 C26 1.384(14)
C25 C29 1.495(14)
C26 C27 1.353(14)
C27 C28 1.390(13)
C30 C31 1.378(11)
C30 C35 1.444(12)
C31 C32 1.453(12)
C32 C33 1.405(14)
C32 C40 1.49(2)
C33 O39 1.383(13)
C33 C34 1.421(15)
C34 C35 1.372(13)
C34 C36 1.61(2)
C36 C37 1.84(3)
C37 C38 1.35(4)
C40 O41 1.227(14)
C40 N42 1.407(14)
N42 C43 1.413(15)
C43 N44 1.412(14)
C43 C48 1.42(2)
N44 C45 1.42(2)
C45 C46 1.48(2)
C45 C49 1.56(2)
C46 C47 1.44(2)
C47 C48 1.39(2)
C50 C51 1.434(12)
C50 C55 1.453(12)
C51 C52 1.393(13)
C52 C53 1.424(14)
C52 C60 1.54(2)
C53 O59 1.389(11)
C53 C54 1.441(14)
C54 C55 1.432(13)
C54 C56 1.59(2)
C56 C57 1.78(2)
C57 C58 1.31(3)
C60 O61 1.216(14)
C60 N62 1.395(14)
N62 C63 1.490(15)
C63 N64 1.304(13)
C63 C68 1.43(2)
N64 C65 1.39(2)
C65 C66 1.33(2)
C65 C69 1.49(2)
C66 C67 1.36(2)
C67 C68 1.46(2)
C70 C71 1.515(13)
C70 C79 1.549(13)
C70 C75 1.566(13)
C70 C83 1.610(13)
C71 C72 1.62(2)
C72 O73 1.139(15)
C72 O74 1.15(2)
C75 C76 1.535(13)
C76 O77 1.187(10)
C76 O78 1.298(12)
C79 C80 1.47(2)
C80 O81 1.290(13)
C80 O82 1.323(13)
C84 C85 1.57(3)
C85 C86 1.538(11)
C86 C87 1.541(10)
C87 C88 1.545(10)
C88 C89 1.540(10)

loop_
_cod_related_entry_id
_cod_related_entry_database
_cod_related_entry_code
1 ChemSpider 30658554
